data_7056320
loop_
_publ_author_name
'Shopov, Dimitar Yavorov'
'Sharninghausen, Liam'
'Sinha, Shashi Bhushan'
'Borowski, Julia'
'Mercado, Brandon'
'Brudvig, Gary'
'Crabtree, Robert H.'

_publ_section_title
;
 Synthesis of Pyridine-Alkoxide Ligands for Formation of Polynuclear
 Complexes
;
_journal_name_full 'New J. Chem.'
_journal_paper_doi 10.1039/C7NJ01845B
_journal_year 2017
_chemical_formula_moiety 'C44 H44 Mn2 N6 O6, C H2 Cl2'
_chemical_formula_sum 'C45 H46 Cl2 Mn2 N6 O6'
_chemical_formula_weight 947.66
_space_group_crystal_system monoclinic
_space_group_IT_number 14
_space_group_name_Hall '-P 2ybc'
_space_group_name_H-M_alt 'P 1 21/c 1'
_symmetry_space_group_name_Hall '-P 2ybc'
_symmetry_space_group_name_H-M 'P 1 21/c 1'
_atom_sites_solution_hydrogens geom
_atom_sites_solution_primary SHELXT
_atom_sites_solution_secondary difmap
_audit_creation_method SHELXL-2014/7
_audit_update_record
;
2017-03-18 deposited with the CCDC.
2017-06-12 downloaded from the CCDC.
;
_cell_angle_alpha 90
_cell_angle_beta 96.066(7)
_cell_angle_gamma 90
_cell_formula_units_Z 8
_cell_length_a 19.8078(6)
_cell_length_b 15.0917(4)
_cell_length_c 29.829(2)
_cell_measurement_reflns_used 57849
_cell_measurement_temperature 93(2)
_cell_measurement_theta_max 27.5
_cell_measurement_theta_min 3.0
_cell_volume 8867.0(7)
_computing_cell_refinement 'CrystalClear-SM Expert 2.0 r15 (Rigaku, 2011)'
_computing_data_collection 'CrystalClear-SM Expert 2.0 r15 (Rigaku, 2011)'
_computing_data_reduction 'CrystalClear-SM Expert 2.0 r15 (Rigaku, 2011)'
_computing_molecular_graphics
; 
 'Rigaku R-AXIS RAPID, Rigaku R_AXIS RAPID imaging plate' 
;
_computing_publication_material 'CIFTAB-2013/2 (Sheldrick, 2014)'
_computing_structure_refinement 'SHELXL-2014/7 (Sheldrick, 2014)'
_computing_structure_solution 'SHELXT-2014/5 (Sheldrick, 2014)'
_diffrn_ambient_temperature 93(2)
_diffrn_detector_area_resol_mean 10
_diffrn_measured_fraction_theta_full 0.987
_diffrn_measured_fraction_theta_max 0.972
_diffrn_measurement_device_type 'Rigaku R-AXIS RAPID imaging plate'
_diffrn_measurement_method \w
_diffrn_radiation_type MoK\a
_diffrn_radiation_wavelength 0.71075
_diffrn_reflns_av_R_equivalents 0.0980
_diffrn_reflns_av_unetI/netI 0.0774
_diffrn_reflns_Laue_measured_fraction_full 0.987
_diffrn_reflns_Laue_measured_fraction_max 0.972
_diffrn_reflns_limit_h_max 25
_diffrn_reflns_limit_h_min -25
_diffrn_reflns_limit_k_max 19
_diffrn_reflns_limit_k_min -19
_diffrn_reflns_limit_l_max 38
_diffrn_reflns_limit_l_min -38
_diffrn_reflns_number 101124
_diffrn_reflns_point_group_measured_fraction_full 0.987
_diffrn_reflns_point_group_measured_fraction_max 0.972
_diffrn_reflns_theta_full 25.242
_diffrn_reflns_theta_max 27.485
_diffrn_reflns_theta_min 3.029
_diffrn_source 'Sealed Tube'
_exptl_absorpt_coefficient_mu 0.745
_exptl_absorpt_correction_T_max 1.000
_exptl_absorpt_correction_T_min 0.844
_exptl_absorpt_correction_type multi-scan
_exptl_absorpt_process_details 'REQAB (Rigaku, 1998)'
_exptl_crystal_colour Colorless
_exptl_crystal_density_diffrn 1.420
_exptl_crystal_density_method 'not measured'
_exptl_crystal_description Block
_exptl_crystal_F_000 3920
_exptl_crystal_size_max 0.200
_exptl_crystal_size_mid 0.200
_exptl_crystal_size_min 0.200
_refine_diff_density_max 0.792
_refine_diff_density_min -0.736
_refine_diff_density_rms 0.108
_refine_ls_extinction_method none
_refine_ls_goodness_of_fit_ref 1.055
_refine_ls_hydrogen_treatment constr
_refine_ls_matrix_type full
_refine_ls_number_parameters 1107
_refine_ls_number_reflns 19783
_refine_ls_number_restraints 0
_refine_ls_restrained_S_all 1.055
_refine_ls_R_factor_all 0.1011
_refine_ls_R_factor_gt 0.0520
_refine_ls_shift/su_max 0.001
_refine_ls_shift/su_mean 0.000
_refine_ls_structure_factor_coef Fsqd
_refine_ls_weighting_details 'w=1/[\s^2^(Fo^2^)+(0.0453P)^2^+11.6414P] where P=(Fo^2^+2Fc^2^)/3'
_refine_ls_weighting_scheme calc
_refine_ls_wR_factor_gt 0.1054
_refine_ls_wR_factor_ref 0.1322
_reflns_Friedel_coverage 0.000
_reflns_number_gt 12603
_reflns_number_total 19783
_reflns_threshold_expression 'I > 2\s(I)'
_cod_data_source_file c7nj01845b2.cif
_cod_data_source_block spider-16001
_cod_database_code 7056320
_shelx_shelxl_version_number 2014/7
_shelx_space_group_comment
; 
The symmetry employed for this shelxl refinement is uniquely defined 
by the following loop, which should always be used as a source of 
symmetry information in preference to the above space-group names. 
They are only intended as comments. 
;
_shelx_estimated_absorpt_t_min 0.865
_shelx_estimated_absorpt_t_max 0.865

loop_
_space_group_symop_operation_xyz
'x, y, z'
'-x, y+1/2, -z+1/2'
'-x, -y, -z'
'x, -y-1/2, z-1/2'

loop_
_atom_site_label
_atom_site_type_symbol
_atom_site_fract_x
_atom_site_fract_y
_atom_site_fract_z
_atom_site_U_iso_or_equiv
_atom_site_adp_type
_atom_site_occupancy
_atom_site_site_symmetry_order
_atom_site_calc_flag
_atom_site_refinement_flags_posn
_atom_site_refinement_flags_adp
Mn1 Mn 0.29939(3) 0.71219(3) 0.62866(2) 0.01527(11) Uani 1 1 d . .
Mn2 Mn 0.42458(3) 0.59920(3) 0.62823(2) 0.01509(11) Uani 1 1 d . .
O1 O 0.28780(12) 0.82281(14) 0.65602(7) 0.0184(5) Uani 1 1 d . .
O2 O 0.39368(11) 0.70695(14) 0.65612(7) 0.0155(5) Uani 1 1 d . .
O3 O 0.50791(12) 0.59762(14) 0.66413(8) 0.0189(5) Uani 1 1 d . .
O4 O 0.21072(12) 0.69503(14) 0.60122(7) 0.0179(5) Uani 1 1 d . .
O5 O 0.32995(11) 0.60379(14) 0.60161(7) 0.0158(5) Uani 1 1 d . .
O6 O 0.44530(11) 0.50732(14) 0.59035(8) 0.0173(5) Uani 1 1 d . .
N1 N 0.32701(14) 0.81015(18) 0.57546(9) 0.0176(6) Uani 1 1 d . .
N2 N 0.46114(14) 0.71224(18) 0.58644(9) 0.0166(6) Uani 1 1 d . .
N3 N 0.63895(16) 0.7675(2) 0.67392(11) 0.0281(7) Uani 1 1 d . .
N4 N 0.24582(14) 0.63454(18) 0.68203(9) 0.0177(6) Uani 1 1 d . .
N5 N 0.36691(14) 0.50722(17) 0.67172(9) 0.0166(6) Uani 1 1 d . .
N6 N 0.37284(17) 0.28566(19) 0.58924(11) 0.0287(7) Uani 1 1 d . .
C1 C 0.32884(18) 0.8032(2) 0.53104(11) 0.0204(7) Uani 1 1 d . .
H1 H 0.3215 0.7467 0.5174 0.025 Uiso 1 1 calc R U
C2 C 0.34090(19) 0.8745(2) 0.50408(12) 0.0249(8) Uani 1 1 d . .
H2 H 0.3406 0.8677 0.4724 0.030 Uiso 1 1 calc R U
C3 C 0.3535(2) 0.9561(2) 0.52428(13) 0.0301(9) Uani 1 1 d . .
H3 H 0.3623 1.0064 0.5066 0.036 Uiso 1 1 calc R U
C4 C 0.3532(2) 0.9637(2) 0.57067(13) 0.0284(9) Uani 1 1 d . .
H4 H 0.3621 1.0192 0.5851 0.034 Uiso 1 1 calc R U
C5 C 0.33961(18) 0.8895(2) 0.59563(12) 0.0199(7) Uani 1 1 d . .
C6 C 0.3137(2) 0.9762(2) 0.66435(13) 0.0247(8) Uani 1 1 d . .
H6A H 0.2694 0.9920 0.6486 0.037 Uiso 1 1 calc R U
H6B H 0.3470 1.0220 0.6589 0.037 Uiso 1 1 calc R U
H6C H 0.3101 0.9716 0.6968 0.037 Uiso 1 1 calc R U
C7 C 0.33687(18) 0.8862(2) 0.64653(11) 0.0189(7) Uani 1 1 d . .
C8 C 0.40766(18) 0.8631(2) 0.67149(11) 0.0189(7) Uani 1 1 d . .
H8A H 0.4388 0.9128 0.6669 0.023 Uiso 1 1 calc R U
H8B H 0.4029 0.8601 0.7042 0.023 Uiso 1 1 calc R U
C9 C 0.44178(18) 0.7774(2) 0.65825(11) 0.0179(7) Uani 1 1 d . .
C10 C 0.49860(17) 0.7504(2) 0.69528(11) 0.0193(7) Uani 1 1 d . .
H10A H 0.4773 0.7368 0.7230 0.023 Uiso 1 1 calc R U
H10B H 0.5285 0.8024 0.7019 0.023 Uiso 1 1 calc R U
C11 C 0.54427(18) 0.6699(2) 0.68499(12) 0.0202(7) Uani 1 1 d . .
C12 C 0.57886(19) 0.6365(2) 0.73048(12) 0.0253(8) Uani 1 1 d . .
H12A H 0.5442 0.6156 0.7492 0.038 Uiso 1 1 calc R U
H12B H 0.6047 0.6849 0.7460 0.038 Uiso 1 1 calc R U
H12C H 0.6096 0.5876 0.7253 0.038 Uiso 1 1 calc R U
C13 C 0.48503(18) 0.7111(2) 0.54621(11) 0.0199(7) Uani 1 1 d . .
H13 H 0.4781 0.6595 0.5281 0.024 Uiso 1 1 calc R U
C14 C 0.51929(19) 0.7814(2) 0.52975(12) 0.0237(8) Uani 1 1 d . .
H14 H 0.5340 0.7796 0.5005 0.028 Uiso 1 1 calc R U
C15 C 0.5315(2) 0.8549(2) 0.55735(12) 0.0275(9) Uani 1 1 d . .
H15 H 0.5558 0.9040 0.5473 0.033 Uiso 1 1 calc R U
C16 C 0.50833(19) 0.8566(2) 0.59946(12) 0.0227(8) Uani 1 1 d . .
H16 H 0.5174 0.9059 0.6190 0.027 Uiso 1 1 calc R U
C17 C 0.47140(17) 0.7844(2) 0.61262(11) 0.0171(7) Uani 1 1 d . .
C18 C 0.6889(2) 0.7954(2) 0.65007(14) 0.0297(9) Uani 1 1 d . .
H18 H 0.7176 0.8418 0.6624 0.036 Uiso 1 1 calc R U
C19 C 0.7011(2) 0.7611(2) 0.60915(14) 0.0301(9) Uani 1 1 d . .
H19 H 0.7359 0.7849 0.5931 0.036 Uiso 1 1 calc R U
C20 C 0.66160(19) 0.6912(2) 0.59171(13) 0.0249(8) Uani 1 1 d . .
H20 H 0.6690 0.6655 0.5636 0.030 Uiso 1 1 calc R U
C21 C 0.61077(18) 0.6593(2) 0.61623(12) 0.0210(7) Uani 1 1 d . .
H21 H 0.5837 0.6103 0.6054 0.025 Uiso 1 1 calc R U
C22 C 0.60007(18) 0.6997(2) 0.65655(12) 0.0209(7) Uani 1 1 d . .
C23 C 0.25774(19) 0.6252(2) 0.72666(12) 0.0227(8) Uani 1 1 d . .
H23 H 0.2976 0.6514 0.7416 0.027 Uiso 1 1 calc R U
C24 C 0.2152(2) 0.5796(2) 0.75239(13) 0.0267(8) Uani 1 1 d . .
H24 H 0.2251 0.5751 0.7842 0.032 Uiso 1 1 calc R U
C25 C 0.1576(2) 0.5404(2) 0.73041(12) 0.0277(9) Uani 1 1 d . .
H25 H 0.1272 0.5088 0.7471 0.033 Uiso 1 1 calc R U
C26 C 0.14460(18) 0.5477(2) 0.68395(12) 0.0218(8) Uani 1 1 d . .
H26 H 0.1060 0.5199 0.6683 0.026 Uiso 1 1 calc R U
C27 C 0.18912(18) 0.5966(2) 0.66075(12) 0.0189(7) Uani 1 1 d . .
C28 C 0.10925(18) 0.6112(2) 0.58897(13) 0.0245(8) Uani 1 1 d . .
H28A H 0.0833 0.6544 0.6047 0.037 Uiso 1 1 calc R U
H28B H 0.0897 0.5520 0.5918 0.037 Uiso 1 1 calc R U
H28C H 0.1073 0.6272 0.5570 0.037 Uiso 1 1 calc R U
C29 C 0.18279(17) 0.6110(2) 0.60972(11) 0.0167(7) Uani 1 1 d . .
C30 C 0.22016(17) 0.5354(2) 0.58656(11) 0.0174(7) Uani 1 1 d . .
H30A H 0.1962 0.4793 0.5915 0.021 Uiso 1 1 calc R U
H30B H 0.2146 0.5469 0.5537 0.021 Uiso 1 1 calc R U
C31 C 0.29607(16) 0.5204(2) 0.60081(11) 0.0142(7) Uani 1 1 d . .
C32 C 0.32569(17) 0.4650(2) 0.56425(11) 0.0182(7) Uani 1 1 d . .
H32A H 0.3188 0.4984 0.5356 0.022 Uiso 1 1 calc R U
H32B H 0.2988 0.4097 0.5600 0.022 Uiso 1 1 calc R U
C33 C 0.40175(17) 0.4390(2) 0.57249(11) 0.0166(7) Uani 1 1 d . .
C34 C 0.42437(19) 0.4149(2) 0.52619(11) 0.0231(8) Uani 1 1 d . .
H34A H 0.4187 0.4665 0.5062 0.035 Uiso 1 1 calc R U
H34B H 0.3965 0.3658 0.5130 0.035 Uiso 1 1 calc R U
H34C H 0.4722 0.3971 0.5299 0.035 Uiso 1 1 calc R U
C35 C 0.38672(18) 0.4714(2) 0.71205(11) 0.0203(7) Uani 1 1 d . .
H35 H 0.4258 0.4946 0.7293 0.024 Uiso 1 1 calc R U
C36 C 0.35215(19) 0.4015(2) 0.72958(12) 0.0231(8) Uani 1 1 d . .
H36 H 0.3666 0.3778 0.7585 0.028 Uiso 1 1 calc R U
C37 C 0.29625(19) 0.3673(2) 0.70370(12) 0.0250(8) Uani 1 1 d . .
H37 H 0.2719 0.3189 0.7145 0.030 Uiso 1 1 calc R U
C38 C 0.27578(19) 0.4040(2) 0.66172(12) 0.0221(8) Uani 1 1 d . .
H38 H 0.2377 0.3807 0.6435 0.027 Uiso 1 1 calc R U
C39 C 0.31179(17) 0.4753(2) 0.64680(11) 0.0148(7) Uani 1 1 d . .
C40 C 0.3820(2) 0.2120(2) 0.61387(14) 0.0336(10) Uani 1 1 d . .
H40 H 0.3541 0.1624 0.6052 0.040 Uiso 1 1 calc R U
C41 C 0.4292(2) 0.2029(2) 0.65098(14) 0.0313(9) Uani 1 1 d . .
H41 H 0.4341 0.1486 0.6671 0.038 Uiso 1 1 calc R U
C42 C 0.4692(2) 0.2756(2) 0.66387(13) 0.0282(9) Uani 1 1 d . .
H42 H 0.5025 0.2722 0.6892 0.034 Uiso 1 1 calc R U
C43 C 0.46013(19) 0.3534(2) 0.63927(12) 0.0222(8) Uani 1 1 d . .
H43 H 0.4868 0.4042 0.6477 0.027 Uiso 1 1 calc R U
C44 C 0.41177(17) 0.3562(2) 0.60229(11) 0.0181(7) Uani 1 1 d . .
Mn3 Mn 0.08299(3) 0.64370(3) 0.38558(2) 0.01785(12) Uani 1 1 d . .
Mn4 Mn 0.21173(3) 0.74931(3) 0.39992(2) 0.01660(12) Uani 1 1 d . .
O7 O 0.05519(12) 0.54299(15) 0.41464(8) 0.0201(5) Uani 1 1 d . .
O8 O 0.17515(11) 0.63496(14) 0.41559(7) 0.0171(5) Uani 1 1 d . .
O9 O 0.29703(12) 0.71839(14) 0.42877(7) 0.0181(5) Uani 1 1 d . .
O10 O 0.00414(12) 0.65732(15) 0.34675(8) 0.0231(5) Uani 1 1 d . .
O11 O 0.11956(12) 0.75842(14) 0.36895(7) 0.0181(5) Uani 1 1 d . .
O12 O 0.23093(12) 0.86576(15) 0.38263(8) 0.0215(5) Uani 1 1 d . .
N7 N 0.04009(18) 0.4060(2) 0.35471(12) 0.0371(8) Uani 1 1 d . .
N8 N 0.14024(15) 0.56231(18) 0.33777(9) 0.0193(6) Uani 1 1 d . .
N9 N 0.26727(14) 0.68945(17) 0.34324(9) 0.0174(6) Uani 1 1 d . .
N10 N -0.12353(17) 0.8277(2) 0.35654(13) 0.0373(9) Uani 1 1 d . .
N11 N 0.04817(14) 0.74242(18) 0.43586(10) 0.0200(6) Uani 1 1 d . .
N12 N 0.18204(14) 0.83324(18) 0.45953(9) 0.0188(6) Uani 1 1 d . .
C45 C 0.0284(2) 0.3340(3) 0.32537(13) 0.0307(9) Uani 1 1 d . .
H45 H 0.0006 0.3407 0.2976 0.037 Uiso 1 1 calc R U
C46 C 0.0575(2) 0.2536(3) 0.33702(15) 0.0401(11) Uani 1 1 d . .
H46 H 0.0499 0.2035 0.3179 0.048 Uiso 1 1 calc R U
C47 C 0.0979(2) 0.2481(3) 0.37711(16) 0.0421(11) Uani 1 1 d . .
H47 H 0.1180 0.1924 0.3852 0.051 Uiso 1 1 calc R U
C48 C 0.11096(18) 0.3151(2) 0.40549(12) 0.0195(7) Uani 1 1 d . .
H48 H 0.1397 0.3076 0.4328 0.023 Uiso 1 1 calc R U
C49 C 0.08243(18) 0.3936(2) 0.39452(12) 0.0209(7) Uani 1 1 d . .
C50 C 0.06606(19) 0.4363(2) 0.47253(12) 0.0247(8) Uani 1 1 d . .
H50A H 0.0730 0.4823 0.4958 0.037 Uiso 1 1 calc R U
H50B H 0.0899 0.3822 0.4832 0.037 Uiso 1 1 calc R U
H50C H 0.0174 0.4239 0.4662 0.037 Uiso 1 1 calc R U
C51 C 0.09398(17) 0.4685(2) 0.42947(11) 0.0182(7) Uani 1 1 d . .
C52 C 0.17116(17) 0.4865(2) 0.44114(11) 0.0183(7) Uani 1 1 d . .
H52A H 0.1780 0.5096 0.4724 0.022 Uiso 1 1 calc R U
H52B H 0.1951 0.4289 0.4410 0.022 Uiso 1 1 calc R U
C53 C 0.20603(17) 0.5504(2) 0.41099(11) 0.0175(7) Uani 1 1 d . .
C54 C 0.28188(17) 0.5568(2) 0.42863(11) 0.0189(7) Uani 1 1 d . .
H54A H 0.3046 0.5024 0.4193 0.023 Uiso 1 1 calc R U
H54B H 0.2855 0.5569 0.4620 0.023 Uiso 1 1 calc R U
C55 C 0.32257(18) 0.6379(2) 0.41349(11) 0.0176(7) Uani 1 1 d . .
C56 C 0.39610(18) 0.6285(2) 0.43510(12) 0.0219(8) Uani 1 1 d . .
H56A H 0.4229 0.6790 0.4264 0.033 Uiso 1 1 calc R U
H56B H 0.4156 0.5734 0.4247 0.033 Uiso 1 1 calc R U
H56C H 0.3967 0.6269 0.4680 0.033 Uiso 1 1 calc R U
C57 C 0.12196(18) 0.5387(2) 0.29496(11) 0.0210(7) Uani 1 1 d . .
H57 H 0.0848 0.5684 0.2787 0.025 Uiso 1 1 calc R U
C58 C 0.1548(2) 0.4729(3) 0.27348(12) 0.0286(9) Uani 1 1 d . .
H58 H 0.1416 0.4586 0.2428 0.034 Uiso 1 1 calc R U
C59 C 0.2074(2) 0.4287(2) 0.29785(13) 0.0285(9) Uani 1 1 d . .
H59 H 0.2303 0.3821 0.2843 0.034 Uiso 1 1 calc R U
C60 C 0.22671(19) 0.4526(2) 0.34206(12) 0.0240(8) Uani 1 1 d . .
H60 H 0.2632 0.4231 0.3591 0.029 Uiso 1 1 calc R U
C61 C 0.19186(18) 0.5203(2) 0.36114(11) 0.0177(7) Uani 1 1 d . .
C62 C 0.25751(18) 0.6972(2) 0.29856(11) 0.0202(7) Uani 1 1 d . .
H62 H 0.2203 0.7316 0.2856 0.024 Uiso 1 1 calc R U
C63 C 0.29976(19) 0.6569(2) 0.27021(12) 0.0242(8) Uani 1 1 d . .
H63 H 0.2928 0.6646 0.2385 0.029 Uiso 1 1 calc R U
C64 C 0.35219(19) 0.6052(2) 0.28991(12) 0.0236(8) Uani 1 1 d . .
H64 H 0.3818 0.5764 0.2716 0.028 Uiso 1 1 calc R U
C65 C 0.36192(18) 0.5952(2) 0.33644(12) 0.0205(7) Uani 1 1 d . .
H65 H 0.3971 0.5584 0.3502 0.025 Uiso 1 1 calc R U
C66 C 0.31900(17) 0.6401(2) 0.36209(11) 0.0160(7) Uani 1 1 d . .
C67 C -0.1753(2) 0.8419(3) 0.38185(17) 0.0437(12) Uani 1 1 d . .
H67 H -0.2016 0.8940 0.3763 0.052 Uiso 1 1 calc R U
C68 C -0.1920(2) 0.7857(3) 0.41499(16) 0.0393(11) Uani 1 1 d . .
H68 H -0.2285 0.7992 0.4320 0.047 Uiso 1 1 calc R U
C69 C -0.1548(2) 0.7096(3) 0.42305(14) 0.0315(9) Uani 1 1 d . .
H69 H -0.1650 0.6692 0.4458 0.038 Uiso 1 1 calc R U
C70 C -0.10178(19) 0.6928(2) 0.39707(13) 0.0274(8) Uani 1 1 d . .
H70 H -0.0760 0.6398 0.4015 0.033 Uiso 1 1 calc R U
C71 C -0.08663(19) 0.7538(2) 0.36462(13) 0.0264(8) Uani 1 1 d . .
C72 C -0.0649(2) 0.7233(3) 0.28617(14) 0.0356(10) Uani 1 1 d . .
H72A H -0.0305 0.7083 0.2660 0.053 Uiso 1 1 calc R U
H72B H -0.0883 0.7778 0.2756 0.053 Uiso 1 1 calc R U
H72C H -0.0978 0.6748 0.2862 0.053 Uiso 1 1 calc R U
C73 C -0.03026(19) 0.7373(2) 0.33422(13) 0.0253(8) Uani 1 1 d . .
C74 C 0.01741(19) 0.8199(2) 0.33333(12) 0.0243(8) Uani 1 1 d . .
H74A H 0.0388 0.8181 0.3048 0.029 Uiso 1 1 calc R U
H74B H -0.0114 0.8736 0.3324 0.029 Uiso 1 1 calc R U
C75 C 0.07405(18) 0.8307(2) 0.37213(12) 0.0211(7) Uani 1 1 d . .
C76 C 0.11304(18) 0.9175(2) 0.36716(12) 0.0220(8) Uani 1 1 d . .
H76A H 0.0836 0.9668 0.3751 0.026 Uiso 1 1 calc R U
H76B H 0.1196 0.9244 0.3349 0.026 Uiso 1 1 calc R U
C77 C 0.18348(19) 0.9291(2) 0.39505(12) 0.0217(8) Uani 1 1 d . .
C78 C 0.2121(2) 1.0198(2) 0.38436(14) 0.0296(9) Uani 1 1 d . .
H78A H 0.2569 1.0274 0.4013 0.044 Uiso 1 1 calc R U
H78B H 0.1815 1.0663 0.3929 0.044 Uiso 1 1 calc R U
H78C H 0.2164 1.0238 0.3520 0.044 Uiso 1 1 calc R U
C79 C 0.02190(17) 0.7279(2) 0.47438(12) 0.0220(8) Uani 1 1 d . .
H79 H 0.0253 0.6700 0.4869 0.026 Uiso 1 1 calc R U
C80 C -0.01011(19) 0.7925(2) 0.49711(13) 0.0256(8) Uani 1 1 d . .
H80 H -0.0267 0.7804 0.5252 0.031 Uiso 1 1 calc R U
C81 C -0.01727(19) 0.8757(2) 0.47754(14) 0.0289(9) Uani 1 1 d . .
H81 H -0.0401 0.9215 0.4917 0.035 Uiso 1 1 calc R U
C82 C 0.00934(18) 0.8915(2) 0.43677(13) 0.0249(8) Uani 1 1 d . .
H82 H 0.0046 0.9479 0.4227 0.030 Uiso 1 1 calc R U
C83 C 0.04277(17) 0.8234(2) 0.41727(12) 0.0191(7) Uani 1 1 d . .
C84 C 0.17732(18) 0.8150(2) 0.50272(12) 0.0236(8) Uani 1 1 d . .
H84 H 0.1791 0.7547 0.5119 0.028 Uiso 1 1 calc R U
C85 C 0.16989(19) 0.8791(3) 0.53495(13) 0.0295(9) Uani 1 1 d . .
H85 H 0.1671 0.8636 0.5656 0.035 Uiso 1 1 calc R U
C86 C 0.1666(2) 0.9666(3) 0.52110(13) 0.0308(9) Uani 1 1 d . .
H86 H 0.1619 1.0126 0.5423 0.037 Uiso 1 1 calc R U
C87 C 0.1703(2) 0.9869(3) 0.47593(13) 0.0289(9) Uani 1 1 d . .
H87 H 0.1677 1.0467 0.4659 0.035 Uiso 1 1 calc R U
C88 C 0.17773(18) 0.9188(2) 0.44589(12) 0.0213(8) Uani 1 1 d . .
Cl1 Cl 0.11604(5) 0.79673(6) 0.71066(3) 0.0338(2) Uani 1 1 d . .
Cl2 Cl 0.10251(6) 0.94954(7) 0.64974(4) 0.0424(3) Uani 1 1 d . .
C89 C 0.1264(2) 0.8368(2) 0.65614(13) 0.0322(9) Uani 1 1 d . .
H89A H 0.0984 0.8008 0.6335 0.039 Uiso 1 1 calc R U
H89B H 0.1745 0.8301 0.6505 0.039 Uiso 1 1 calc R U
Cl3 Cl 0.44756(6) 0.90477(7) 0.41407(3) 0.0371(2) Uani 1 1 d . .
Cl4 Cl 0.39284(7) 0.92700(10) 0.32063(4) 0.0622(4) Uani 1 1 d . .
C90 C 0.3899(2) 0.8635(3) 0.36982(13) 0.0308(9) Uani 1 1 d . .
H90A H 0.4013 0.8011 0.3636 0.037 Uiso 1 1 calc R U
H90B H 0.3433 0.8649 0.3790 0.037 Uiso 1 1 calc R U

loop_
_atom_site_aniso_label
_atom_site_aniso_U_11
_atom_site_aniso_U_22
_atom_site_aniso_U_33
_atom_site_aniso_U_23
_atom_site_aniso_U_13
_atom_site_aniso_U_12
Mn1 0.0153(3) 0.0162(2) 0.0144(3) -0.00045(19) 0.0019(2) 0.0014(2)
Mn2 0.0145(3) 0.0160(2) 0.0146(3) -0.00154(19) 0.0006(2) 0.0009(2)
O1 0.0221(13) 0.0182(11) 0.0157(12) -0.0002(9) 0.0063(10) 0.0000(10)
O2 0.0152(12) 0.0172(11) 0.0141(11) -0.0031(9) 0.0022(10) -0.0017(9)
O3 0.0169(13) 0.0185(11) 0.0203(12) -0.0022(9) -0.0028(10) -0.0029(10)
O4 0.0170(13) 0.0187(11) 0.0172(12) 0.0008(9) -0.0012(10) 0.0006(10)
O5 0.0138(12) 0.0212(11) 0.0123(11) -0.0005(9) 0.0002(9) -0.0013(10)
O6 0.0146(12) 0.0192(11) 0.0184(12) -0.0015(9) 0.0029(10) 0.0003(10)
N1 0.0172(15) 0.0205(14) 0.0152(14) 0.0011(11) 0.0017(12) -0.0003(12)
N2 0.0126(14) 0.0207(14) 0.0156(14) -0.0037(11) -0.0023(12) 0.0011(12)
N3 0.0273(18) 0.0284(16) 0.0280(18) -0.0043(13) 0.0003(14) -0.0077(14)
N4 0.0166(15) 0.0201(14) 0.0169(15) 0.0002(11) 0.0044(12) 0.0032(12)
N5 0.0150(15) 0.0185(13) 0.0162(14) -0.0009(11) 0.0013(12) 0.0034(12)
N6 0.035(2) 0.0185(15) 0.0318(18) -0.0039(13) -0.0015(15) -0.0040(14)
C1 0.0195(19) 0.0247(18) 0.0168(17) -0.0013(14) 0.0003(15) 0.0033(15)
C2 0.022(2) 0.037(2) 0.0155(18) 0.0033(15) 0.0030(15) 0.0018(17)
C3 0.038(2) 0.0266(19) 0.027(2) 0.0088(16) 0.0084(18) 0.0003(18)
C4 0.037(2) 0.0219(18) 0.027(2) 0.0011(15) 0.0035(18) -0.0020(17)
C5 0.0216(19) 0.0176(16) 0.0207(18) 0.0011(13) 0.0033(15) 0.0024(14)
C6 0.033(2) 0.0156(16) 0.027(2) -0.0025(14) 0.0056(17) 0.0051(16)
C7 0.0240(19) 0.0153(16) 0.0175(17) -0.0055(13) 0.0027(15) 0.0001(14)
C8 0.0241(19) 0.0167(16) 0.0164(17) -0.0019(13) 0.0044(15) 0.0011(14)
C9 0.0190(18) 0.0179(16) 0.0168(17) 0.0005(13) 0.0018(14) -0.0036(14)
C10 0.0187(18) 0.0207(16) 0.0175(17) -0.0010(13) -0.0020(14) -0.0012(15)
C11 0.0185(18) 0.0196(16) 0.0215(18) -0.0017(14) -0.0027(15) 0.0031(14)
C12 0.026(2) 0.0291(19) 0.0184(18) -0.0004(15) -0.0063(16) -0.0036(16)
C13 0.0188(18) 0.0226(17) 0.0188(18) -0.0020(14) 0.0042(15) 0.0037(15)
C14 0.027(2) 0.0252(18) 0.0201(18) 0.0007(14) 0.0077(16) 0.0064(16)
C15 0.034(2) 0.0253(18) 0.026(2) 0.0035(15) 0.0148(18) 0.0005(17)
C16 0.025(2) 0.0207(17) 0.0232(19) -0.0017(14) 0.0067(16) -0.0050(15)
C17 0.0175(18) 0.0185(16) 0.0150(17) -0.0023(13) 0.0004(14) 0.0019(14)
C18 0.024(2) 0.0269(19) 0.038(2) -0.0024(17) 0.0015(18) -0.0130(17)
C19 0.022(2) 0.031(2) 0.037(2) 0.0056(17) 0.0038(18) -0.0035(17)
C20 0.021(2) 0.0267(18) 0.026(2) 0.0024(15) 0.0008(16) 0.0051(16)
C21 0.0188(19) 0.0193(17) 0.0245(19) -0.0017(14) -0.0001(15) 0.0016(14)
C22 0.0206(19) 0.0186(16) 0.0222(19) -0.0013(14) -0.0041(15) 0.0014(15)
C23 0.025(2) 0.0239(17) 0.0197(18) -0.0022(14) 0.0032(15) 0.0070(15)
C24 0.032(2) 0.0300(19) 0.0190(19) 0.0021(15) 0.0059(17) 0.0038(17)
C25 0.028(2) 0.033(2) 0.023(2) 0.0060(16) 0.0087(17) -0.0003(17)
C26 0.0169(18) 0.0242(17) 0.0247(19) 0.0026(15) 0.0041(15) 0.0008(15)
C27 0.0164(18) 0.0183(16) 0.0222(18) 0.0017(13) 0.0029(15) 0.0032(14)
C28 0.0195(19) 0.0275(18) 0.027(2) 0.0002(15) 0.0029(16) 0.0010(16)
C29 0.0158(17) 0.0154(15) 0.0188(17) 0.0006(13) 0.0008(14) -0.0002(13)
C30 0.0190(18) 0.0205(16) 0.0120(16) -0.0001(13) -0.0018(14) -0.0010(14)
C31 0.0128(16) 0.0132(15) 0.0165(17) 0.0001(12) 0.0014(13) -0.0001(13)
C32 0.0190(18) 0.0201(16) 0.0153(17) -0.0031(13) 0.0003(14) -0.0002(14)
C33 0.0154(17) 0.0184(16) 0.0161(17) -0.0060(13) 0.0015(14) -0.0016(14)
C34 0.023(2) 0.0286(19) 0.0182(18) -0.0056(14) 0.0032(15) 0.0046(16)
C35 0.0210(19) 0.0255(18) 0.0139(17) -0.0013(13) 0.0001(14) 0.0076(15)
C36 0.024(2) 0.0255(18) 0.0204(18) 0.0071(14) 0.0032(16) 0.0061(16)
C37 0.026(2) 0.0212(17) 0.028(2) 0.0044(15) 0.0051(17) 0.0012(16)
C38 0.0204(19) 0.0210(17) 0.0249(19) 0.0007(14) 0.0024(15) -0.0010(15)
C39 0.0150(17) 0.0134(15) 0.0166(17) -0.0015(12) 0.0049(14) 0.0047(13)
C40 0.041(3) 0.0157(17) 0.044(3) -0.0009(16) 0.004(2) -0.0011(17)
C41 0.040(2) 0.0198(18) 0.035(2) 0.0072(16) 0.008(2) 0.0079(17)
C42 0.028(2) 0.032(2) 0.024(2) 0.0037(16) 0.0055(17) 0.0128(17)
C43 0.024(2) 0.0218(17) 0.0210(18) 0.0012(14) 0.0048(16) 0.0040(15)
C44 0.0181(18) 0.0181(16) 0.0188(17) -0.0016(13) 0.0056(15) -0.0008(14)
Mn3 0.0160(3) 0.0186(2) 0.0188(3) 0.0025(2) 0.0010(2) 0.0009(2)
Mn4 0.0175(3) 0.0164(2) 0.0162(3) 0.0008(2) 0.0032(2) 0.0005(2)
O7 0.0162(13) 0.0222(12) 0.0224(13) 0.0023(10) 0.0041(10) 0.0015(10)
O8 0.0148(12) 0.0208(11) 0.0158(12) 0.0018(9) 0.0020(10) 0.0014(10)
O9 0.0182(13) 0.0197(11) 0.0166(12) -0.0025(9) 0.0020(10) -0.0005(10)
O10 0.0201(13) 0.0194(12) 0.0285(14) 0.0004(10) -0.0030(11) 0.0032(10)
O11 0.0174(12) 0.0205(11) 0.0168(12) 0.0031(9) 0.0040(10) 0.0042(10)
O12 0.0202(13) 0.0206(12) 0.0249(13) 0.0020(10) 0.0080(11) -0.0001(10)
N7 0.030(2) 0.047(2) 0.035(2) 0.0013(16) 0.0047(16) -0.0074(17)
N8 0.0185(16) 0.0206(14) 0.0184(15) 0.0034(11) 0.0001(12) -0.0001(12)
N9 0.0176(15) 0.0185(14) 0.0163(14) 0.0017(11) 0.0023(12) 0.0000(12)
N10 0.0263(19) 0.0285(17) 0.056(2) 0.0047(16) -0.0017(17) 0.0115(15)
N11 0.0157(15) 0.0216(14) 0.0224(16) 0.0009(12) 0.0013(13) -0.0001(12)
N12 0.0176(15) 0.0216(14) 0.0177(15) -0.0017(11) 0.0038(12) 0.0008(12)
C45 0.030(2) 0.035(2) 0.026(2) -0.0047(17) 0.0021(18) -0.0053(18)
C46 0.044(3) 0.035(2) 0.040(3) -0.0176(19) -0.001(2) 0.001(2)
C47 0.046(3) 0.024(2) 0.055(3) -0.0066(19) -0.003(2) 0.011(2)
C48 0.0173(18) 0.0146(15) 0.0246(19) -0.0005(13) -0.0075(15) 0.0061(14)
C49 0.0155(18) 0.0266(18) 0.0210(18) 0.0023(14) 0.0032(15) 0.0004(15)
C50 0.023(2) 0.0314(19) 0.0202(19) 0.0047(15) 0.0049(16) -0.0041(16)
C51 0.0163(18) 0.0186(16) 0.0201(18) 0.0040(13) 0.0042(14) 0.0031(14)
C52 0.0184(18) 0.0204(16) 0.0159(17) 0.0057(13) 0.0007(14) 0.0021(14)
C53 0.0184(18) 0.0157(15) 0.0183(18) 0.0026(13) 0.0011(14) 0.0019(14)
C54 0.0165(18) 0.0225(17) 0.0172(17) 0.0038(13) 0.0004(14) 0.0040(14)
C55 0.0180(18) 0.0164(15) 0.0184(17) 0.0001(13) 0.0019(14) -0.0004(14)
C56 0.0189(19) 0.0260(18) 0.0207(18) -0.0008(14) 0.0016(15) 0.0011(15)
C57 0.0214(19) 0.0261(18) 0.0150(17) 0.0025(14) -0.0009(15) -0.0033(15)
C58 0.033(2) 0.037(2) 0.0146(18) -0.0014(15) 0.0009(16) -0.0028(18)
C59 0.031(2) 0.030(2) 0.024(2) -0.0043(16) 0.0054(17) 0.0075(17)
C60 0.022(2) 0.0255(18) 0.0240(19) -0.0020(15) 0.0027(16) 0.0052(16)
C61 0.0187(18) 0.0178(16) 0.0169(17) 0.0004(13) 0.0027(14) -0.0027(14)
C62 0.0210(19) 0.0247(17) 0.0149(17) 0.0038(13) 0.0009(15) 0.0023(15)
C63 0.031(2) 0.0251(18) 0.0174(18) 0.0037(14) 0.0054(16) 0.0001(16)
C64 0.027(2) 0.0248(18) 0.0207(19) 0.0001(14) 0.0102(16) 0.0008(16)
C65 0.0204(19) 0.0200(16) 0.0221(18) 0.0007(14) 0.0066(15) 0.0030(15)
C66 0.0148(17) 0.0180(15) 0.0151(16) 0.0012(13) 0.0012(14) -0.0031(14)
C67 0.027(2) 0.034(2) 0.068(3) -0.009(2) -0.003(2) 0.0191(19)
C68 0.019(2) 0.042(2) 0.057(3) -0.012(2) 0.006(2) 0.0064(19)
C69 0.020(2) 0.032(2) 0.042(2) -0.0059(18) 0.0010(18) -0.0010(17)
C70 0.020(2) 0.0217(18) 0.039(2) -0.0048(16) -0.0037(17) 0.0007(15)
C71 0.0166(19) 0.0239(18) 0.036(2) -0.0002(16) -0.0092(16) 0.0025(15)
C72 0.032(2) 0.038(2) 0.033(2) 0.0033(18) -0.0115(19) 0.0029(19)
C73 0.0202(19) 0.0260(18) 0.028(2) 0.0021(15) -0.0063(16) 0.0034(16)
C74 0.025(2) 0.0231(18) 0.0236(19) 0.0072(15) -0.0047(16) 0.0030(16)
C75 0.0213(19) 0.0186(16) 0.0231(19) 0.0065(14) 0.0000(15) 0.0056(15)
C76 0.025(2) 0.0188(17) 0.0228(19) 0.0044(14) 0.0040(16) 0.0035(15)
C77 0.025(2) 0.0154(16) 0.0255(19) 0.0031(14) 0.0064(16) 0.0040(15)
C78 0.027(2) 0.0222(18) 0.041(2) 0.0035(16) 0.0099(18) -0.0027(16)
C79 0.0149(18) 0.0265(18) 0.0251(19) 0.0010(15) 0.0040(15) 0.0005(15)
C80 0.0186(19) 0.034(2) 0.025(2) 0.0001(16) 0.0040(16) -0.0035(16)
C81 0.019(2) 0.030(2) 0.039(2) -0.0061(17) 0.0095(17) 0.0048(16)
C82 0.0188(19) 0.0238(18) 0.032(2) 0.0033(15) 0.0034(16) 0.0021(15)
C83 0.0136(17) 0.0204(16) 0.0230(18) -0.0003(14) 0.0002(14) 0.0027(14)
C84 0.0176(19) 0.0334(19) 0.0198(18) 0.0008(15) 0.0024(15) -0.0003(16)
C85 0.023(2) 0.044(2) 0.022(2) -0.0059(17) 0.0022(16) 0.0015(18)
C86 0.025(2) 0.039(2) 0.029(2) -0.0135(17) 0.0041(17) 0.0084(18)
C87 0.026(2) 0.030(2) 0.031(2) -0.0061(16) 0.0015(17) 0.0017(17)
C88 0.0161(18) 0.0218(17) 0.0261(19) -0.0025(14) 0.0025(15) -0.0001(14)
Cl1 0.0347(6) 0.0359(5) 0.0303(5) -0.0056(4) 0.0012(4) -0.0008(4)
Cl2 0.0485(7) 0.0369(5) 0.0416(6) -0.0004(5) 0.0045(5) 0.0151(5)
C89 0.036(2) 0.031(2) 0.031(2) -0.0052(17) 0.0091(19) 0.0061(18)
Cl3 0.0379(6) 0.0464(6) 0.0275(5) -0.0031(4) 0.0054(4) -0.0097(5)
Cl4 0.0531(8) 0.0927(10) 0.0382(7) 0.0306(7) -0.0073(6) -0.0227(7)
C90 0.028(2) 0.035(2) 0.030(2) 0.0012(17) 0.0062(18) -0.0039(18)

loop_
_atom_type_symbol
_atom_type_description
_atom_type_scat_dispersion_real
_atom_type_scat_dispersion_imag
_atom_type_scat_source
C C 0.0033 0.0016 'International Tables Vol C Tables 4.2.6.8 and 6.1.1.4'
H H 0.0000 0.0000 'International Tables Vol C Tables 4.2.6.8 and 6.1.1.4'
Cl Cl 0.1484 0.1585 'International Tables Vol C Tables 4.2.6.8 and 6.1.1.4'
Mn Mn 0.3368 0.7283 'International Tables Vol C Tables 4.2.6.8 and 6.1.1.4'
N N 0.0061 0.0033 'International Tables Vol C Tables 4.2.6.8 and 6.1.1.4'
O O 0.0106 0.0060 'International Tables Vol C Tables 4.2.6.8 and 6.1.1.4'

loop_
_geom_angle_atom_site_label_1
_geom_angle_atom_site_label_2
_geom_angle_atom_site_label_3
_geom_angle
O4 Mn1 O1 99.21(10)
O4 Mn1 O5 91.19(10)
O1 Mn1 O5 168.90(10)
O4 Mn1 O2 169.65(9)
O1 Mn1 O2 90.52(10)
O5 Mn1 O2 79.35(9)
O4 Mn1 N1 93.92(10)
O1 Mn1 N1 77.05(10)
O5 Mn1 N1 98.53(9)
O2 Mn1 N1 91.65(10)
O4 Mn1 N4 75.80(10)
O1 Mn1 N4 93.72(9)
O5 Mn1 N4 92.56(9)
O2 Mn1 N4 100.22(10)
N1 Mn1 N4 165.08(10)
O4 Mn1 Mn2 130.82(7)
O1 Mn1 Mn2 129.96(8)
O5 Mn1 Mn2 39.71(7)
O2 Mn1 Mn2 39.65(6)
N1 Mn1 Mn2 96.09(7)
N4 Mn1 Mn2 98.82(7)
O6 Mn2 O3 95.76(10)
O6 Mn2 O2 167.75(10)
O3 Mn2 O2 93.67(10)
O6 Mn2 O5 92.48(10)
O3 Mn2 O5 169.01(10)
O2 Mn2 O5 79.26(9)
O6 Mn2 N2 97.04(10)
O3 Mn2 N2 90.60(10)
O2 Mn2 N2 75.01(9)
O5 Mn2 N2 95.61(10)
O6 Mn2 N5 92.72(9)
O3 Mn2 N5 97.53(10)
O2 Mn2 N5 93.78(9)
O5 Mn2 N5 74.77(10)
N2 Mn2 N5 166.61(10)
O6 Mn2 Mn1 131.22(8)
O3 Mn2 Mn1 133.01(7)
O2 Mn2 Mn1 39.79(7)
O5 Mn2 Mn1 39.47(6)
N2 Mn2 Mn1 83.55(7)
N5 Mn2 Mn1 83.12(7)
C7 O1 Mn1 113.30(18)
C9 O2 Mn2 113.70(19)
C9 O2 Mn1 126.3(2)
Mn2 O2 Mn1 100.56(10)
C11 O3 Mn2 128.3(2)
C29 O4 Mn1 114.26(19)
C31 O5 Mn1 125.58(18)
C31 O5 Mn2 113.86(19)
Mn1 O5 Mn2 100.82(10)
C33 O6 Mn2 127.43(19)
C1 N1 C5 119.3(3)
C1 N1 Mn1 132.5(2)
C5 N1 Mn1 108.1(2)
C13 N2 C17 119.1(3)
C13 N2 Mn2 130.3(2)
C17 N2 Mn2 109.1(2)
C18 N3 C22 117.1(3)
C23 N4 C27 118.2(3)
C23 N4 Mn1 133.8(2)
C27 N4 Mn1 107.9(2)
C35 N5 C39 119.7(3)
C35 N5 Mn2 129.7(2)
C39 N5 Mn2 109.2(2)
C40 N6 C44 117.3(3)
N1 C1 C2 122.8(3)
N1 C1 H1 118.6
C2 C1 H1 118.6
C1 C2 C3 118.4(3)
C1 C2 H2 120.8
C3 C2 H2 120.8
C2 C3 C4 119.2(3)
C2 C3 H3 120.4
C4 C3 H3 120.4
C5 C4 C3 119.3(3)
C5 C4 H4 120.3
C3 C4 H4 120.3
N1 C5 C4 120.9(3)
N1 C5 C7 113.0(3)
C4 C5 C7 126.1(3)
C7 C6 H6A 109.5
C7 C6 H6B 109.5
H6A C6 H6B 109.5
C7 C6 H6C 109.5
H6A C6 H6C 109.5
H6B C6 H6C 109.5
O1 C7 C5 108.6(3)
O1 C7 C6 106.9(3)
C5 C7 C6 110.9(3)
O1 C7 C8 110.8(3)
C5 C7 C8 111.0(3)
C6 C7 C8 108.5(3)
C9 C8 C7 117.8(3)
C9 C8 H8A 107.9
C7 C8 H8A 107.9
C9 C8 H8B 107.9
C7 C8 H8B 107.9
H8A C8 H8B 107.2
O2 C9 C8 109.3(3)
O2 C9 C17 109.1(3)
C8 C9 C17 112.9(3)
O2 C9 C10 105.6(3)
C8 C9 C10 110.2(3)
C17 C9 C10 109.4(3)
C9 C10 C11 117.2(3)
C9 C10 H10A 108.0
C11 C10 H10A 108.0
C9 C10 H10B 108.0
C11 C10 H10B 108.0
H10A C10 H10B 107.2
O3 C11 C22 110.3(3)
O3 C11 C12 107.1(3)
C22 C11 C12 107.7(3)
O3 C11 C10 114.0(3)
C22 C11 C10 110.3(3)
C12 C11 C10 107.1(3)
C11 C12 H12A 109.5
C11 C12 H12B 109.5
H12A C12 H12B 109.5
C11 C12 H12C 109.5
H12A C12 H12C 109.5
H12B C12 H12C 109.5
N2 C13 C14 123.1(3)
N2 C13 H13 118.5
C14 C13 H13 118.5
C13 C14 C15 117.7(3)
C13 C14 H14 121.1
C15 C14 H14 121.1
C16 C15 C14 120.1(3)
C16 C15 H15 120.0
C14 C15 H15 120.0
C15 C16 C17 118.4(3)
C15 C16 H16 120.8
C17 C16 H16 120.8
N2 C17 C16 121.5(3)
N2 C17 C9 114.1(3)
C16 C17 C9 124.3(3)
N3 C18 C19 124.1(3)
N3 C18 H18 117.9
C19 C18 H18 117.9
C18 C19 C20 118.5(4)
C18 C19 H19 120.7
C20 C19 H19 120.7
C19 C20 C21 118.6(4)
C19 C20 H20 120.7
C21 C20 H20 120.7
C22 C21 C20 119.4(3)
C22 C21 H21 120.3
C20 C21 H21 120.3
N3 C22 C21 122.2(3)
N3 C22 C11 115.2(3)
C21 C22 C11 122.6(3)
N4 C23 C24 123.5(4)
N4 C23 H23 118.2
C24 C23 H23 118.2
C23 C24 C25 118.0(4)
C23 C24 H24 121.0
C25 C24 H24 121.0
C24 C25 C26 119.7(3)
C24 C25 H25 120.1
C26 C25 H25 120.1
C25 C26 C27 118.6(3)
C25 C26 H26 120.7
C27 C26 H26 120.7
N4 C27 C26 121.9(3)
N4 C27 C29 112.5(3)
C26 C27 C29 125.6(3)
C29 C28 H28A 109.5
C29 C28 H28B 109.5
H28A C28 H28B 109.5
C29 C28 H28C 109.5
H28A C28 H28C 109.5
H28B C28 H28C 109.5
O4 C29 C28 107.5(3)
O4 C29 C27 108.2(3)
C28 C29 C27 112.3(3)
O4 C29 C30 111.3(3)
C28 C29 C30 107.4(3)
C27 C29 C30 110.1(3)
C31 C30 C29 118.8(3)
C31 C30 H30A 107.6
C29 C30 H30A 107.6
C31 C30 H30B 107.6
C29 C30 H30B 107.6
H30A C30 H30B 107.0
O5 C31 C39 109.0(3)
O5 C31 C30 108.7(2)
C39 C31 C30 114.4(3)
O5 C31 C32 106.1(2)
C39 C31 C32 109.6(3)
C30 C31 C32 108.6(3)
C31 C32 C33 117.5(3)
C31 C32 H32A 107.9
C33 C32 H32A 107.9
C31 C32 H32B 107.9
C33 C32 H32B 107.9
H32A C32 H32B 107.2
O6 C33 C44 109.8(3)
O6 C33 C34 106.7(3)
C44 C33 C34 107.2(3)
O6 C33 C32 114.8(3)
C44 C33 C32 111.2(3)
C34 C33 C32 106.7(3)
C33 C34 H34A 109.5
C33 C34 H34B 109.5
H34A C34 H34B 109.5
C33 C34 H34C 109.5
H34A C34 H34C 109.5
H34B C34 H34C 109.5
N5 C35 C36 122.4(3)
N5 C35 H35 118.8
C36 C35 H35 118.8
C37 C36 C35 118.1(3)
C37 C36 H36 120.9
C35 C36 H36 120.9
C36 C37 C38 119.6(3)
C36 C37 H37 120.2
C38 C37 H37 120.2
C39 C38 C37 119.1(3)
C39 C38 H38 120.4
C37 C38 H38 120.4
N5 C39 C38 121.0(3)
N5 C39 C31 114.3(3)
C38 C39 C31 124.6(3)
N6 C40 C41 124.6(4)
N6 C40 H40 117.7
C41 C40 H40 117.7
C40 C41 C42 117.6(3)
C40 C41 H41 121.2
C42 C41 H41 121.2
C41 C42 C43 119.0(4)
C41 C42 H42 120.5
C43 C42 H42 120.5
C44 C43 C42 119.3(3)
C44 C43 H43 120.4
C42 C43 H43 120.4
N6 C44 C43 122.2(3)
N6 C44 C33 116.2(3)
C43 C44 C33 121.6(3)
O10 Mn3 O7 96.33(11)
O10 Mn3 O8 168.34(10)
O7 Mn3 O8 92.26(10)
O10 Mn3 O11 93.07(10)
O7 Mn3 O11 166.93(10)
O8 Mn3 O11 79.80(10)
O10 Mn3 N11 92.59(10)
O7 Mn3 N11 95.88(10)
O8 Mn3 N11 94.35(10)
O11 Mn3 N11 74.58(10)
O10 Mn3 N8 96.38(11)
O7 Mn3 N8 92.44(10)
O8 Mn3 N8 75.34(10)
O11 Mn3 N8 95.53(10)
N11 Mn3 N8 167.01(11)
O10 Mn3 Mn4 132.64(8)
O7 Mn3 Mn4 131.01(8)
O8 Mn3 Mn4 39.67(7)
O11 Mn3 Mn4 40.14(7)
N11 Mn3 Mn4 82.54(7)
N8 Mn3 Mn4 84.47(7)
O9 Mn4 O12 99.21(10)
O9 Mn4 O8 90.54(10)
O12 Mn4 O8 169.88(10)
O9 Mn4 O11 169.58(10)
O12 Mn4 O11 90.60(10)
O8 Mn4 O11 79.85(9)
O9 Mn4 N9 76.18(10)
O12 Mn4 N9 92.25(10)
O8 Mn4 N9 92.72(9)
O11 Mn4 N9 100.09(10)
O9 Mn4 N12 94.23(10)
O12 Mn4 N12 76.94(10)
O8 Mn4 N12 99.77(10)
O11 Mn4 N12 91.38(10)
N9 Mn4 N12 164.38(10)
O9 Mn4 Mn3 130.20(7)
O12 Mn4 Mn3 130.59(8)
O8 Mn4 Mn3 39.74(7)
O11 Mn4 Mn3 40.11(7)
N9 Mn4 Mn3 98.75(7)
N12 Mn4 Mn3 96.86(7)
C51 O7 Mn3 128.3(2)
C53 O8 Mn4 126.50(19)
C53 O8 Mn3 113.94(19)
Mn4 O8 Mn3 100.59(10)
C55 O9 Mn4 113.8(2)
C73 O10 Mn3 127.5(2)
C75 O11 Mn3 113.96(19)
C75 O11 Mn4 125.9(2)
Mn3 O11 Mn4 99.75(10)
C77 O12 Mn4 113.56(19)
C49 N7 C45 118.3(3)
C61 N8 C57 119.1(3)
C61 N8 Mn3 109.5(2)
C57 N8 Mn3 129.8(2)
C62 N9 C66 119.5(3)
C62 N9 Mn4 132.2(2)
C66 N9 Mn4 108.3(2)
C71 N10 C67 117.5(4)
C79 N11 C83 119.1(3)
C79 N11 Mn3 129.5(2)
C83 N11 Mn3 109.9(2)
C84 N12 C88 118.7(3)
C84 N12 Mn4 133.0(2)
C88 N12 Mn4 107.8(2)
C46 C45 N7 119.4(4)
C46 C45 H45 120.3
N7 C45 H45 120.3
C47 C46 C45 117.8(4)
C47 C46 H46 121.1
C45 C46 H46 121.1
C48 C47 C46 124.6(4)
C48 C47 H47 117.7
C46 C47 H47 117.7
C47 C48 C49 118.0(4)
C47 C48 H48 121.0
C49 C48 H48 121.0
C48 C49 N7 121.9(3)
C48 C49 C51 117.1(3)
N7 C49 C51 120.8(3)
C51 C50 H50A 109.5
C51 C50 H50B 109.5
H50A C50 H50B 109.5
C51 C50 H50C 109.5
H50A C50 H50C 109.5
H50B C50 H50C 109.5
O7 C51 C50 106.5(3)
O7 C51 C49 109.7(3)
C50 C51 C49 107.1(3)
O7 C51 C52 115.0(3)
C50 C51 C52 107.5(3)
C49 C51 C52 110.6(3)
C53 C52 C51 118.2(3)
C53 C52 H52A 107.8
C51 C52 H52A 107.8
C53 C52 H52B 107.8
C51 C52 H52B 107.8
H52A C52 H52B 107.1
O8 C53 C52 106.4(3)
O8 C53 C54 108.8(3)
C52 C53 C54 108.8(3)
O8 C53 C61 108.5(3)
C52 C53 C61 109.3(3)
C54 C53 C61 114.6(3)
C53 C54 C55 117.8(3)
C53 C54 H54A 107.9
C55 C54 H54A 107.9
C53 C54 H54B 107.9
C55 C54 H54B 107.9
H54A C54 H54B 107.2
O9 C55 C66 109.0(3)
O9 C55 C56 107.5(3)
C66 C55 C56 111.4(3)
O9 C55 C54 111.6(3)
C66 C55 C54 109.7(3)
C56 C55 C54 107.6(3)
C55 C56 H56A 109.5
C55 C56 H56B 109.5
H56A C56 H56B 109.5
C55 C56 H56C 109.5
H56A C56 H56C 109.5
H56B C56 H56C 109.5
N8 C57 C58 122.7(3)
N8 C57 H57 118.6
C58 C57 H57 118.6
C59 C58 C57 118.1(3)
C59 C58 H58 121.0
C57 C58 H58 121.0
C58 C59 C60 119.6(3)
C58 C59 H59 120.2
C60 C59 H59 120.2
C59 C60 C61 119.0(3)
C59 C60 H60 120.5
C61 C60 H60 120.5
N8 C61 C60 121.5(3)
N8 C61 C53 114.3(3)
C60 C61 C53 124.1(3)
N9 C62 C63 122.5(3)
N9 C62 H62 118.8
C63 C62 H62 118.8
C64 C63 C62 117.5(3)
C64 C63 H63 121.2
C62 C63 H63 121.2
C63 C64 C65 120.4(3)
C63 C64 H64 119.8
C65 C64 H64 119.8
C66 C65 C64 118.1(3)
C66 C65 H65 120.9
C64 C65 H65 120.9
N9 C66 C65 121.9(3)
N9 C66 C55 112.6(3)
C65 C66 C55 125.4(3)
N10 C67 C68 124.1(4)
N10 C67 H67 117.9
C68 C67 H67 117.9
C67 C68 C69 118.6(4)
C67 C68 H68 120.7
C69 C68 H68 120.7
C68 C69 C70 118.5(4)
C68 C69 H69 120.7
C70 C69 H69 120.7
C71 C70 C69 119.8(4)
C71 C70 H70 120.1
C69 C70 H70 120.1
N10 C71 C70 121.4(4)
N10 C71 C73 116.5(3)
C70 C71 C73 121.9(3)
C73 C72 H72A 109.5
C73 C72 H72B 109.5
H72A C72 H72B 109.5
C73 C72 H72C 109.5
H72A C72 H72C 109.5
H72B C72 H72C 109.5
O10 C73 C71 110.0(3)
O10 C73 C72 106.5(3)
C71 C73 C72 107.1(3)
O10 C73 C74 114.1(3)
C71 C73 C74 111.0(3)
C72 C73 C74 107.7(3)
C75 C74 C73 117.8(3)
C75 C74 H74A 107.8
C73 C74 H74A 107.8
C75 C74 H74B 107.8
C73 C74 H74B 107.8
H74A C74 H74B 107.2
O11 C75 C74 106.6(3)
O11 C75 C76 108.6(3)
C74 C75 C76 110.7(3)
O11 C75 C83 108.5(3)
C74 C75 C83 108.7(3)
C76 C75 C83 113.4(3)
C75 C76 C77 118.4(3)
C75 C76 H76A 107.7
C77 C76 H76A 107.7
C75 C76 H76B 107.7
C77 C76 H76B 107.7
H76A C76 H76B 107.1
O12 C77 C78 106.2(3)
O12 C77 C88 108.0(3)
C78 C77 C88 111.3(3)
O12 C77 C76 111.5(3)
C78 C77 C76 108.7(3)
C88 C77 C76 111.1(3)
C77 C78 H78A 109.5
C77 C78 H78B 109.5
H78A C78 H78B 109.5
C77 C78 H78C 109.5
H78A C78 H78C 109.5
H78B C78 H78C 109.5
N11 C79 C80 123.4(3)
N11 C79 H79 118.3
C80 C79 H79 118.3
C79 C80 C81 117.7(3)
C79 C80 H80 121.1
C81 C80 H80 121.1
C80 C81 C82 119.4(3)
C80 C81 H81 120.3
C82 C81 H81 120.3
C83 C82 C81 118.7(3)
C83 C82 H82 120.6
C81 C82 H82 120.6
N11 C83 C82 121.6(3)
N11 C83 C75 113.8(3)
C82 C83 C75 124.6(3)
N12 C84 C85 123.5(3)
N12 C84 H84 118.3
C85 C84 H84 118.3
C86 C85 C84 117.8(4)
C86 C85 H85 121.1
C84 C85 H85 121.1
C85 C86 C87 119.6(3)
C85 C86 H86 120.2
C87 C86 H86 120.2
C88 C87 C86 119.0(4)
C88 C87 H87 120.5
C86 C87 H87 120.5
N12 C88 C87 121.5(3)
N12 C88 C77 112.5(3)
C87 C88 C77 126.0(3)
Cl1 C89 Cl2 111.8(2)
Cl1 C89 H89A 109.2
Cl2 C89 H89A 109.2
Cl1 C89 H89B 109.2
Cl2 C89 H89B 109.2
H89A C89 H89B 107.9
Cl4 C90 Cl3 110.8(2)
Cl4 C90 H90A 109.5
Cl3 C90 H90A 109.5
Cl4 C90 H90B 109.5
Cl3 C90 H90B 109.5
H90A C90 H90B 108.1

loop_
_geom_bond_atom_site_label_1
_geom_bond_atom_site_label_2
_geom_bond_distance
Mn1 O4 1.876(2)
Mn1 O1 1.883(2)
Mn1 O5 1.949(2)
Mn1 O2 1.960(2)
Mn1 N1 2.277(3)
Mn1 N4 2.322(3)
Mn1 Mn2 3.0107(7)
Mn2 O6 1.862(2)
Mn2 O3 1.870(2)
Mn2 O2 1.954(2)
Mn2 O5 1.958(2)
Mn2 N2 2.276(3)
Mn2 N5 2.286(3)
O1 C7 1.414(4)
O2 C9 1.424(4)
O3 C11 1.414(4)
O4 C29 1.417(4)
O5 C31 1.425(4)
O6 C33 1.412(4)
N1 C1 1.333(4)
N1 C5 1.351(4)
N2 C13 1.336(4)
N2 C17 1.343(4)
N3 C18 1.346(5)
N3 C22 1.351(4)
N4 C23 1.335(4)
N4 C27 1.357(4)
N5 C35 1.340(4)
N5 C39 1.343(4)
N6 C40 1.334(5)
N6 C44 1.348(4)
C1 C2 1.379(5)
C1 H1 0.9500
C2 C3 1.382(5)
C2 H2 0.9500
C3 C4 1.389(5)
C3 H3 0.9500
C4 C5 1.387(5)
C4 H4 0.9500
C5 C7 1.526(5)
C6 C7 1.545(4)
C6 H6A 0.9800
C6 H6B 0.9800
C6 H6C 0.9800
C7 C8 1.556(5)
C8 C9 1.530(4)
C8 H8A 0.9900
C8 H8B 0.9900
C9 C17 1.542(4)
C9 C10 1.546(5)
C10 C11 1.565(5)
C10 H10A 0.9900
C10 H10B 0.9900
C11 C22 1.530(5)
C11 C12 1.539(5)
C12 H12A 0.9800
C12 H12B 0.9800
C12 H12C 0.9800
C13 C14 1.377(5)
C13 H13 0.9500
C14 C15 1.387(5)
C14 H14 0.9500
C15 C16 1.382(5)
C15 H15 0.9500
C16 C17 1.391(5)
C16 H16 0.9500
C18 C19 1.370(5)
C18 H18 0.9500
C19 C20 1.382(5)
C19 H19 0.9500
C20 C21 1.391(5)
C20 H20 0.9500
C21 C22 1.384(5)
C21 H21 0.9500
C23 C24 1.383(5)
C23 H23 0.9500
C24 C25 1.386(5)
C24 H24 0.9500
C25 C26 1.387(5)
C25 H25 0.9500
C26 C27 1.389(5)
C26 H26 0.9500
C27 C29 1.530(5)
C28 C29 1.521(5)
C28 H28A 0.9800
C28 H28B 0.9800
C28 H28C 0.9800
C29 C30 1.560(4)
C30 C31 1.535(5)
C30 H30A 0.9900
C30 H30B 0.9900
C31 C39 1.534(4)
C31 C32 1.539(4)
C32 C33 1.551(5)
C32 H32A 0.9900
C32 H32B 0.9900
C33 C44 1.534(5)
C33 C34 1.540(4)
C34 H34A 0.9800
C34 H34B 0.9800
C34 H34C 0.9800
C35 C36 1.390(5)
C35 H35 0.9500
C36 C37 1.381(5)
C36 H36 0.9500
C37 C38 1.390(5)
C37 H37 0.9500
C38 C39 1.390(5)
C38 H38 0.9500
C40 C41 1.378(6)
C40 H40 0.9500
C41 C42 1.384(6)
C41 H41 0.9500
C42 C43 1.387(5)
C42 H42 0.9500
C43 C44 1.383(5)
C43 H43 0.9500
Mn3 O10 1.855(2)
Mn3 O7 1.862(2)
Mn3 O8 1.951(2)
Mn3 O11 1.961(2)
Mn3 N11 2.272(3)
Mn3 N8 2.274(3)
Mn3 Mn4 2.9993(7)
Mn4 O9 1.872(2)
Mn4 O12 1.882(2)
Mn4 O8 1.948(2)
Mn4 O11 1.962(2)
Mn4 N9 2.297(3)
Mn4 N12 2.309(3)
O7 C51 1.406(4)
O8 C53 1.428(4)
O9 C55 1.410(4)
O10 C73 1.416(4)
O11 C75 1.425(4)
O12 C77 1.417(4)
N7 C49 1.392(5)
N7 C45 1.398(5)
N8 C61 1.335(4)
N8 C57 1.338(4)
N9 C62 1.332(4)
N9 C66 1.341(4)
N10 C71 1.342(5)
N10 C67 1.352(6)
N11 C79 1.329(4)
N11 C83 1.342(4)
N12 C84 1.330(4)
N12 C88 1.354(4)
C45 C46 1.372(6)
C45 H45 0.9500
C46 C47 1.369(6)
C46 H46 0.9500
C47 C48 1.327(5)
C47 H47 0.9500
C48 C49 1.338(5)
C48 H48 0.9500
C49 C51 1.538(5)
C50 C51 1.530(4)
C50 H50A 0.9800
C50 H50B 0.9800
C50 H50C 0.9800
C51 C52 1.555(5)
C52 C53 1.532(4)
C52 H52A 0.9900
C52 H52B 0.9900
C53 C54 1.542(5)
C53 C61 1.552(5)
C54 C55 1.558(5)
C54 H54A 0.9900
C54 H54B 0.9900
C55 C66 1.528(5)
C55 C56 1.536(5)
C56 H56A 0.9800
C56 H56B 0.9800
C56 H56C 0.9800
C57 C58 1.381(5)
C57 H57 0.9500
C58 C59 1.378(5)
C58 H58 0.9500
C59 C60 1.381(5)
C59 H59 0.9500
C60 C61 1.388(5)
C60 H60 0.9500
C62 C63 1.391(5)
C62 H62 0.9500
C63 C64 1.379(5)
C63 H63 0.9500
C64 C65 1.389(5)
C64 H64 0.9500
C65 C66 1.380(5)
C65 H65 0.9500
C67 C68 1.369(6)
C67 H67 0.9500
C68 C69 1.373(6)
C68 H68 0.9500
C69 C70 1.392(5)
C69 H69 0.9500
C70 C71 1.391(5)
C70 H70 0.9500
C71 C73 1.531(5)
C72 C73 1.536(5)
C72 H72A 0.9800
C72 H72B 0.9800
C72 H72C 0.9800
C73 C74 1.566(5)
C74 C75 1.533(5)
C74 H74A 0.9900
C74 H74B 0.9900
C75 C76 1.535(5)
C75 C83 1.545(5)
C76 C77 1.557(5)
C76 H76A 0.9900
C76 H76B 0.9900
C77 C78 1.528(5)
C77 C88 1.541(5)
C78 H78A 0.9800
C78 H78B 0.9800
C78 H78C 0.9800
C79 C80 1.380(5)
C79 H79 0.9500
C80 C81 1.385(5)
C80 H80 0.9500
C81 C82 1.396(5)
C81 H81 0.9500
C82 C83 1.383(5)
C82 H82 0.9500
C84 C85 1.383(5)
C84 H84 0.9500
C85 C86 1.383(6)
C85 H85 0.9500
C86 C87 1.391(5)
C86 H86 0.9500
C87 C88 1.382(5)
C87 H87 0.9500
Cl1 C89 1.767(4)
Cl2 C89 1.771(4)
C89 H89A 0.9900
C89 H89B 0.9900
Cl3 C90 1.766(4)
Cl4 C90 1.759(4)
C90 H90A 0.9900
C90 H90B 0.9900

loop_
_geom_torsion_atom_site_label_1
_geom_torsion_atom_site_label_2
_geom_torsion_atom_site_label_3
_geom_torsion_atom_site_label_4
_geom_torsion
O4 Mn1 O1 C7 -129.3(2)
O5 Mn1 O1 C7 30.2(6)
O2 Mn1 O1 C7 54.2(2)
N1 Mn1 O1 C7 -37.4(2)
N4 Mn1 O1 C7 154.5(2)
Mn2 Mn1 O1 C7 49.7(2)
O6 Mn2 O3 C11 145.6(3)
O2 Mn2 O3 C11 -26.5(3)
O5 Mn2 O3 C11 -76.1(6)
N2 Mn2 O3 C11 48.5(3)
N5 Mn2 O3 C11 -120.9(3)
Mn1 Mn2 O3 C11 -33.2(3)
O1 Mn1 O4 C29 -130.3(2)
O5 Mn1 O4 C29 53.5(2)
O2 Mn1 O4 C29 29.7(6)
N1 Mn1 O4 C29 152.2(2)
N4 Mn1 O4 C29 -38.8(2)
Mn2 Mn1 O4 C29 50.7(2)
O3 Mn2 O6 C33 140.9(2)
O2 Mn2 O6 C33 -79.0(5)
O5 Mn2 O6 C33 -31.9(3)
N2 Mn2 O6 C33 -127.8(2)
N5 Mn2 O6 C33 43.0(3)
Mn1 Mn2 O6 C33 -40.2(3)
C5 N1 C1 C2 -2.2(5)
Mn1 N1 C1 C2 173.4(3)
N1 C1 C2 C3 1.9(6)
C1 C2 C3 C4 -0.4(6)
C2 C3 C4 C5 -0.5(6)
C1 N1 C5 C4 1.1(5)
Mn1 N1 C5 C4 -175.5(3)
C1 N1 C5 C7 -179.0(3)
Mn1 N1 C5 C7 4.4(3)
C3 C4 C5 N1 0.2(6)
C3 C4 C5 C7 -179.7(4)
Mn1 O1 C7 C5 51.0(3)
Mn1 O1 C7 C6 170.8(2)
Mn1 O1 C7 C8 -71.1(3)
N1 C5 C7 O1 -32.8(4)
C4 C5 C7 O1 147.1(4)
N1 C5 C7 C6 -150.0(3)
C4 C5 C7 C6 29.9(5)
N1 C5 C7 C8 89.2(3)
C4 C5 C7 C8 -90.9(4)
O1 C7 C8 C9 64.6(4)
C5 C7 C8 C9 -56.1(4)
C6 C7 C8 C9 -178.3(3)
Mn2 O2 C9 C8 168.6(2)
Mn1 O2 C9 C8 43.8(3)
Mn2 O2 C9 C17 44.7(3)
Mn1 O2 C9 C17 -80.1(3)
Mn2 O2 C9 C10 -72.9(3)
Mn1 O2 C9 C10 162.35(19)
C7 C8 C9 O2 -46.7(4)
C7 C8 C9 C17 74.9(4)
C7 C8 C9 C10 -162.3(3)
O2 C9 C10 C11 68.5(3)
C8 C9 C10 C11 -173.5(3)
C17 C9 C10 C11 -48.7(4)
Mn2 O3 C11 C22 -98.5(3)
Mn2 O3 C11 C12 144.5(2)
Mn2 O3 C11 C10 26.2(4)
C9 C10 C11 O3 -42.8(4)
C9 C10 C11 C22 81.9(4)
C9 C10 C11 C12 -161.1(3)
C17 N2 C13 C14 -0.8(5)
Mn2 N2 C13 C14 -164.8(3)
N2 C13 C14 C15 2.6(5)
C13 C14 C15 C16 -1.3(6)
C14 C15 C16 C17 -1.6(6)
C13 N2 C17 C16 -2.3(5)
Mn2 N2 C17 C16 164.8(3)
C13 N2 C17 C9 -179.7(3)
Mn2 N2 C17 C9 -12.6(3)
C15 C16 C17 N2 3.5(5)
C15 C16 C17 C9 -179.4(3)
O2 C9 C17 N2 -17.1(4)
C8 C9 C17 N2 -138.8(3)
C10 C9 C17 N2 98.0(3)
O2 C9 C17 C16 165.6(3)
C8 C9 C17 C16 43.9(5)
C10 C9 C17 C16 -79.3(4)
C22 N3 C18 C19 2.0(6)
N3 C18 C19 C20 -2.6(6)
C18 C19 C20 C21 0.6(6)
C19 C20 C21 C22 1.7(5)
C18 N3 C22 C21 0.5(5)
C18 N3 C22 C11 179.6(3)
C20 C21 C22 N3 -2.3(5)
C20 C21 C22 C11 178.7(3)
O3 C11 C22 N3 -178.7(3)
C12 C11 C22 N3 -62.2(4)
C10 C11 C22 N3 54.4(4)
O3 C11 C22 C21 0.3(5)
C12 C11 C22 C21 116.9(4)
C10 C11 C22 C21 -126.5(3)
C27 N4 C23 C24 -0.5(5)
Mn1 N4 C23 C24 175.1(3)
N4 C23 C24 C25 0.9(5)
C23 C24 C25 C26 0.2(5)
C24 C25 C26 C27 -1.8(5)
C23 N4 C27 C26 -1.2(5)
Mn1 N4 C27 C26 -177.8(3)
C23 N4 C27 C29 -178.8(3)
Mn1 N4 C27 C29 4.5(3)
C25 C26 C27 N4 2.3(5)
C25 C26 C27 C29 179.6(3)
Mn1 O4 C29 C28 174.8(2)
Mn1 O4 C29 C27 53.3(3)
Mn1 O4 C29 C30 -67.8(3)
N4 C27 C29 O4 -33.4(4)
C26 C27 C29 O4 149.1(3)
N4 C27 C29 C28 -151.9(3)
C26 C27 C29 C28 30.5(5)
N4 C27 C29 C30 88.4(3)
C26 C27 C29 C30 -89.1(4)
O4 C29 C30 C31 62.0(4)
C28 C29 C30 C31 179.5(3)
C27 C29 C30 C31 -57.9(4)
Mn1 O5 C31 C39 -79.1(3)
Mn2 O5 C31 C39 45.5(3)
Mn1 O5 C31 C30 46.2(3)
Mn2 O5 C31 C30 170.86(18)
Mn1 O5 C31 C32 162.9(2)
Mn2 O5 C31 C32 -72.5(3)
C29 C30 C31 O5 -47.3(4)
C29 C30 C31 C39 74.8(4)
C29 C30 C31 C32 -162.4(3)
O5 C31 C32 C33 65.3(3)
C39 C31 C32 C33 -52.3(4)
C30 C31 C32 C33 -178.0(3)
Mn2 O6 C33 C44 -95.5(3)
Mn2 O6 C33 C34 148.6(2)
Mn2 O6 C33 C32 30.7(4)
C31 C32 C33 O6 -42.4(4)
C31 C32 C33 C44 83.1(3)
C31 C32 C33 C34 -160.3(3)
C39 N5 C35 C36 0.0(5)
Mn2 N5 C35 C36 -165.1(2)
N5 C35 C36 C37 1.3(5)
C35 C36 C37 C38 -0.9(5)
C36 C37 C38 C39 -0.6(5)
C35 N5 C39 C38 -1.7(4)
Mn2 N5 C39 C38 166.2(2)
C35 N5 C39 C31 -178.2(3)
Mn2 N5 C39 C31 -10.3(3)
C37 C38 C39 N5 2.0(5)
C37 C38 C39 C31 178.2(3)
O5 C31 C39 N5 -19.1(3)
C30 C31 C39 N5 -141.0(3)
C32 C31 C39 N5 96.7(3)
O5 C31 C39 C38 164.5(3)
C30 C31 C39 C38 42.6(4)
C32 C31 C39 C38 -79.7(4)
C44 N6 C40 C41 -1.3(6)
N6 C40 C41 C42 0.9(6)
C40 C41 C42 C43 0.1(6)
C41 C42 C43 C44 -0.5(5)
C40 N6 C44 C43 0.8(5)
C40 N6 C44 C33 178.1(3)
C42 C43 C44 N6 0.1(5)
C42 C43 C44 C33 -177.1(3)
O6 C33 C44 N6 179.6(3)
C34 C33 C44 N6 -64.9(4)
C32 C33 C44 N6 51.4(4)
O6 C33 C44 C43 -3.1(4)
C34 C33 C44 C43 112.4(3)
C32 C33 C44 C43 -131.3(3)
O10 Mn3 O7 C51 141.8(3)
O8 Mn3 O7 C51 -30.3(3)
O11 Mn3 O7 C51 -82.5(5)
N11 Mn3 O7 C51 -124.9(3)
N8 Mn3 O7 C51 45.1(3)
Mn4 Mn3 O7 C51 -39.7(3)
O12 Mn4 O9 C55 -128.5(2)
O8 Mn4 O9 C55 54.3(2)
O11 Mn4 O9 C55 31.7(6)
N9 Mn4 O9 C55 -38.4(2)
N12 Mn4 O9 C55 154.1(2)
Mn3 Mn4 O9 C55 51.5(2)
O7 Mn3 O10 C73 138.9(3)
O8 Mn3 O10 C73 -83.9(6)
O11 Mn3 O10 C73 -32.0(3)
N11 Mn3 O10 C73 42.6(3)
N8 Mn3 O10 C73 -128.0(3)
Mn4 Mn3 O10 C73 -39.6(3)
O9 Mn4 O12 C77 -129.5(2)
O8 Mn4 O12 C77 34.8(7)
O11 Mn4 O12 C77 54.0(2)
N9 Mn4 O12 C77 154.2(2)
N12 Mn4 O12 C77 -37.2(2)
Mn3 Mn4 O12 C77 50.6(3)
C49 N7 C45 C46 1.5(6)
N7 C45 C46 C47 -0.9(6)
C45 C46 C47 C48 -0.1(7)
C46 C47 C48 C49 0.5(7)
C47 C48 C49 N7 0.1(6)
C47 C48 C49 C51 175.6(3)
C45 N7 C49 C48 -1.1(5)
C45 N7 C49 C51 -176.4(3)
Mn3 O7 C51 C50 146.2(2)
Mn3 O7 C51 C49 -98.2(3)
Mn3 O7 C51 C52 27.2(4)
C48 C49 C51 O7 -174.0(3)
N7 C49 C51 O7 1.5(4)
C48 C49 C51 C50 -58.8(4)
N7 C49 C51 C50 116.7(4)
C48 C49 C51 C52 58.1(4)
N7 C49 C51 C52 -126.4(3)
O7 C51 C52 C53 -38.9(4)
C50 C51 C52 C53 -157.3(3)
C49 C51 C52 C53 86.0(4)
Mn4 O8 C53 C52 161.9(2)
Mn3 O8 C53 C52 -72.7(3)
Mn4 O8 C53 C54 44.8(3)
Mn3 O8 C53 C54 170.16(19)
Mn4 O8 C53 C61 -80.5(3)
Mn3 O8 C53 C61 44.8(3)
C51 C52 C53 O8 63.6(4)
C51 C52 C53 C54 -179.3(3)
C51 C52 C53 C61 -53.4(4)
O8 C53 C54 C55 -45.8(4)
C52 C53 C54 C55 -161.3(3)
C61 C53 C54 C55 75.9(4)
Mn4 O9 C55 C66 51.2(3)
Mn4 O9 C55 C56 172.1(2)
Mn4 O9 C55 C54 -70.1(3)
C53 C54 C55 O9 62.7(4)
C53 C54 C55 C66 -58.2(4)
C53 C54 C55 C56 -179.6(3)
C61 N8 C57 C58 -0.7(5)
Mn3 N8 C57 C58 -164.8(3)
N8 C57 C58 C59 1.7(5)
C57 C58 C59 C60 -1.7(6)
C58 C59 C60 C61 0.7(6)
C57 N8 C61 C60 -0.3(5)
Mn3 N8 C61 C60 166.8(3)
C57 N8 C61 C53 -177.2(3)
Mn3 N8 C61 C53 -10.1(3)
C59 C60 C61 N8 0.2(5)
C59 C60 C61 C53 176.9(3)
O8 C53 C61 N8 -18.9(4)
C52 C53 C61 N8 96.7(3)
C54 C53 C61 N8 -140.7(3)
O8 C53 C61 C60 164.2(3)
C52 C53 C61 C60 -80.1(4)
C54 C53 C61 C60 42.4(4)
C66 N9 C62 C63 -1.0(5)
Mn4 N9 C62 C63 177.4(2)
N9 C62 C63 C64 1.9(5)
C62 C63 C64 C65 -0.4(5)
C63 C64 C65 C66 -1.8(5)
C62 N9 C66 C65 -1.4(5)
Mn4 N9 C66 C65 179.9(3)
C62 N9 C66 C55 -179.7(3)
Mn4 N9 C66 C55 1.6(3)
C64 C65 C66 N9 2.7(5)
C64 C65 C66 C55 -179.2(3)
O9 C55 C66 N9 -30.4(4)
C56 C55 C66 N9 -148.9(3)
C54 C55 C66 N9 92.1(3)
O9 C55 C66 C65 151.4(3)
C56 C55 C66 C65 32.9(4)
C54 C55 C66 C65 -86.1(4)
C71 N10 C67 C68 0.1(7)
N10 C67 C68 C69 -0.7(7)
C67 C68 C69 C70 -0.1(6)
C68 C69 C70 C71 1.6(6)
C67 N10 C71 C70 1.4(6)
C67 N10 C71 C73 177.5(4)
C69 C70 C71 N10 -2.3(6)
C69 C70 C71 C73 -178.2(3)
Mn3 O10 C73 C71 -94.5(3)
Mn3 O10 C73 C72 149.8(3)
Mn3 O10 C73 C74 31.1(4)
N10 C71 C73 O10 179.9(3)
C70 C71 C73 O10 -4.0(5)
N10 C71 C73 C72 -64.7(4)
C70 C71 C73 C72 111.3(4)
N10 C71 C73 C74 52.6(4)
C70 C71 C73 C74 -131.4(4)
O10 C73 C74 C75 -42.8(4)
C71 C73 C74 C75 82.3(4)
C72 C73 C74 C75 -160.8(3)
Mn3 O11 C75 C74 -71.3(3)
Mn4 O11 C75 C74 165.3(2)
Mn3 O11 C75 C76 169.3(2)
Mn4 O11 C75 C76 45.9(3)
Mn3 O11 C75 C83 45.6(3)
Mn4 O11 C75 C83 -77.8(3)
C73 C74 C75 O11 65.2(4)
C73 C74 C75 C76 -176.9(3)
C73 C74 C75 C83 -51.6(4)
O11 C75 C76 C77 -47.1(4)
C74 C75 C76 C77 -163.8(3)
C83 C75 C76 C77 73.6(4)
Mn4 O12 C77 C78 172.4(2)
Mn4 O12 C77 C88 52.9(3)
Mn4 O12 C77 C76 -69.3(3)
C75 C76 C77 O12 63.1(4)
C75 C76 C77 C78 179.8(3)
C75 C76 C77 C88 -57.4(4)
C83 N11 C79 C80 -1.1(5)
Mn3 N11 C79 C80 -166.0(3)
N11 C79 C80 C81 2.6(6)
C79 C80 C81 C82 -1.7(6)
C80 C81 C82 C83 -0.6(6)
C79 N11 C83 C82 -1.3(5)
Mn3 N11 C83 C82 166.3(3)
C79 N11 C83 C75 -178.8(3)
Mn3 N11 C83 C75 -11.2(3)
C81 C82 C83 N11 2.1(6)
C81 C82 C83 C75 179.3(3)
O11 C75 C83 N11 -18.6(4)
C74 C75 C83 N11 97.0(3)
C76 C75 C83 N11 -139.4(3)
O11 C75 C83 C82 164.0(3)
C74 C75 C83 C82 -80.4(4)
C76 C75 C83 C82 43.3(5)
C88 N12 C84 C85 -1.7(5)
Mn4 N12 C84 C85 168.3(3)
N12 C84 C85 C86 0.6(6)
C84 C85 C86 C87 0.5(6)
C85 C86 C87 C88 -0.6(6)
C84 N12 C88 C87 1.6(5)
Mn4 N12 C88 C87 -170.7(3)
C84 N12 C88 C77 -179.5(3)
Mn4 N12 C88 C77 8.2(3)
C86 C87 C88 N12 -0.5(6)
C86 C87 C88 C77 -179.2(3)
O12 C77 C88 N12 -36.5(4)
C78 C77 C88 N12 -152.7(3)
C76 C77 C88 N12 86.0(3)
O12 C77 C88 C87 142.3(4)
C78 C77 C88 C87 26.1(5)
C76 C77 C88 C87 -95.2(4)
